data_7037165
loop_
_publ_author_name
'Yang, Wenxue'
'Zhao, Ke-Qing'
'Wang, Bi-Qin'
'Redshaw, Carl'
'Elsegood, Mark R. J.'
'Zhao, Jiang-Lin'
'Yamato, Takehiko'

_publ_section_title
;
 Manganese coordination chemistry of bis(imino)phenoxide derived [2 + 2]
 Schiff-base macrocyclic ligands.
;
_journal_issue 1
_journal_name_full 'Dalton transactions (Cambridge, England : 2003)'
_journal_page_first 226
_journal_page_last 236
_journal_paper_doi 10.1039/c5dt03453a
_journal_volume 45
_journal_year 2015
_chemical_formula_moiety 'C42 H30 Cl2 Mn2 N4 O4, C3 H6 O'
_chemical_formula_sum 'C45 H36 Cl2 Mn2 N4 O5'
_chemical_formula_weight 893.56
_chemical_name_systematic
; 
 ? 
;
_space_group_crystal_system monoclinic
_space_group_IT_number 14
_space_group_name_Hall '-P 2ybc'
_space_group_name_H-M_alt 'P 1 21/c 1'
_symmetry_space_group_name_Hall '-P 2ybc'
_symmetry_space_group_name_H-M 'P 1 21/c 1'
_atom_sites_solution_hydrogens geom
_atom_sites_solution_primary direct
_atom_sites_solution_secondary difmap
_audit_creation_method SHELXL-2014/7
_audit_update_record
;
2015-07-30 deposited with the CCDC.
2015-10-19 downloaded from the CCDC.
;
_cell_angle_alpha 90
_cell_angle_beta 100.577(3)
_cell_angle_gamma 90
_cell_formula_units_Z 4
_cell_length_a 11.3736(14)
_cell_length_b 14.4597(18)
_cell_length_c 26.105(3)
_cell_measurement_reflns_used 10661
_cell_measurement_temperature 160(2)
_cell_measurement_theta_max 28.20
_cell_measurement_theta_min 4.09
_cell_volume 4220.3(9)
_computing_cell_refinement 'local programs'
_computing_data_collection 'Bruker SMART'
_computing_data_reduction 'Bruker SAINT'
_computing_molecular_graphics 'Bruker SHELXTL'
_computing_publication_material 'SHELXTL and local programs'
_computing_structure_refinement 'SHELXL-2014/7 (Sheldrick, 2014)'
_computing_structure_solution 'Bruker SHELXTL'
_diffrn_ambient_temperature 160(2)
_diffrn_measured_fraction_theta_full 0.995
_diffrn_measured_fraction_theta_max 0.990
_diffrn_measurement_device_type 'Bruker SMART 1K CCD diffractometer'
_diffrn_measurement_method '\w rotation with narrow frames'
_diffrn_radiation_monochromator 'silicon 111'
_diffrn_radiation_type synchrotron
_diffrn_radiation_wavelength 0.6931
_diffrn_reflns_av_R_equivalents 0.1149
_diffrn_reflns_av_unetI/netI 0.1616
_diffrn_reflns_laue_measured_fraction_full 0.995
_diffrn_reflns_laue_measured_fraction_max 0.990
_diffrn_reflns_limit_h_max 14
_diffrn_reflns_limit_h_min -11
_diffrn_reflns_limit_k_max 17
_diffrn_reflns_limit_k_min -18
_diffrn_reflns_limit_l_max 33
_diffrn_reflns_limit_l_min -29
_diffrn_reflns_number 22979
_diffrn_reflns_point_group_measured_fraction_full 0.995
_diffrn_reflns_point_group_measured_fraction_max 0.990
_diffrn_reflns_theta_full 24.573
_diffrn_reflns_theta_max 25.999
_diffrn_reflns_theta_min 2.747
_diffrn_source 'Daresbury Laboratory Station 9.8'
_exptl_absorpt_coefficient_mu 0.717
_exptl_absorpt_correction_T_max 0.986
_exptl_absorpt_correction_T_min 0.938
_exptl_absorpt_correction_type empirical
_exptl_crystal_colour yellow
_exptl_crystal_density_diffrn 1.406
_exptl_crystal_density_method 'not measured'
_exptl_crystal_description block
_exptl_crystal_F_000 1832
_exptl_crystal_recrystallization_method 'Re-crystallisation from solvent: acetone'
_exptl_crystal_size_max 0.090
_exptl_crystal_size_mid 0.060
_exptl_crystal_size_min 0.020
_refine_diff_density_max 1.168
_refine_diff_density_min -1.199
_refine_diff_density_rms 0.123
_refine_ls_extinction_coef 0.0050(5)
_refine_ls_extinction_expression Fc^*^=kFc[1+0.001xFc^2^\l^3^/sin(2\q)]^-1/4^
_refine_ls_extinction_method 'SHELXL-2014/7 (Sheldrick 2014'
_refine_ls_goodness_of_fit_ref 0.902
_refine_ls_hydrogen_treatment constr
_refine_ls_matrix_type full
_refine_ls_number_parameters 528
_refine_ls_number_reflns 8858
_refine_ls_number_restraints 48
_refine_ls_restrained_S_all 0.901
_refine_ls_R_factor_all 0.1261
_refine_ls_R_factor_gt 0.0711
_refine_ls_shift/su_max 0.001
_refine_ls_shift/su_mean 0.000
_refine_ls_structure_factor_coef Fsqd
_refine_ls_weighting_details 'w=1/[\s^2^(Fo^2^)+(0.0865P)^2^] where P=(Fo^2^+2Fc^2^)/3'
_refine_ls_weighting_scheme calc
_refine_ls_wR_factor_gt 0.1572
_refine_ls_wR_factor_ref 0.1686
_reflns_Friedel_coverage 0.000
_reflns_number_gt 4928
_reflns_number_total 8858
_reflns_threshold_expression 'I > 2\s(I)'
_cod_data_source_file c5dt03453a2.cif
_cod_data_source_block 3.C2H6O
_cod_depositor_comments 'Adding full bibliography for 7037163--7037169.cif.'
_cod_database_code 7037165
_shelx_shelxl_version_number 2014/7
_shelx_space_group_comment
; 
The symmetry employed for this shelxl refinement is uniquely defined 
by the following loop, which should always be used as a source of 
symmetry information in preference to the above space-group names. 
They are only intended as comments. 
;
_shelx_estimated_absorpt_t_min 0.938
_shelx_estimated_absorpt_t_max 0.986

loop_
_space_group_symop_operation_xyz
'x, y, z'
'-x, y+1/2, -z+1/2'
'-x, -y, -z'
'x, -y-1/2, z-1/2'

loop_
_atom_site_label
_atom_site_type_symbol
_atom_site_fract_x
_atom_site_fract_y
_atom_site_fract_z
_atom_site_U_iso_or_equiv
_atom_site_adp_type
_atom_site_occupancy
_atom_site_site_symmetry_order
_atom_site_calc_flag
_atom_site_refinement_flags_posn
_atom_site_refinement_flags_adp
Mn1 Mn 0.18030(6) 0.13895(5) 0.66183(3) 0.0174(2) Uani 1 1 d . .
Mn2 Mn 0.29901(6) -0.06077(5) 0.65762(3) 0.0171(2) Uani 1 1 d . .
Cl1 Cl 0.08980(12) 0.09353(9) 0.73169(6) 0.0317(3) Uani 1 1 d . .
Cl2 Cl 0.38525(12) -0.05843(9) 0.74627(5) 0.0302(3) Uani 1 1 d . .
O1 O 0.3439(3) 0.0836(2) 0.64758(13) 0.0194(8) Uani 1 1 d . .
C1 C 0.4495(4) 0.1176(3) 0.64659(18) 0.0150(10) Uani 1 1 d . .
C2 C 0.5336(4) 0.0684(3) 0.62190(18) 0.0164(10) Uani 1 1 d . .
C3 C 0.6463(4) 0.1060(3) 0.62105(19) 0.0209(11) Uani 1 1 d . .
H3 H 0.6992 0.0730 0.6034 0.025 Uiso 1 1 calc R U
C4 C 0.6842(4) 0.1888(3) 0.64463(19) 0.0217(11) Uani 1 1 d . .
C5 C 0.6019(4) 0.2369(4) 0.6687(2) 0.0234(12) Uani 1 1 d . .
H5 H 0.6257 0.2941 0.6854 0.028 Uiso 1 1 calc R U
C6 C 0.4869(4) 0.2042(3) 0.66923(18) 0.0163(10) Uani 1 1 d . .
C7 C 0.5089(4) -0.0214(3) 0.59731(18) 0.0170(10) Uani 1 1 d . .
H7 H 0.5627 -0.0418 0.5758 0.020 Uiso 1 1 calc R U
C8 C 0.8096(4) 0.2258(4) 0.6460(2) 0.0285(13) Uani 1 1 d . .
H8A H 0.8169 0.2481 0.6113 0.043 Uiso 1 1 calc R U
H8B H 0.8678 0.1763 0.6566 0.043 Uiso 1 1 calc R U
H8C H 0.8250 0.2769 0.6710 0.043 Uiso 1 1 calc R U
C9 C 0.4142(4) 0.2607(3) 0.69738(19) 0.0205(11) Uani 1 1 d . .
H9 H 0.4524 0.3122 0.7160 0.025 Uiso 1 1 calc R U
N1 N 0.3023(4) 0.2477(3) 0.69952(16) 0.0193(9) Uani 1 1 d . .
C10 C 0.2508(4) 0.3066(3) 0.73371(19) 0.0179(10) Uani 1 1 d . U
C11 C 0.3085(4) 0.3337(3) 0.7825(2) 0.0223(11) Uani 1 1 d . .
H11 H 0.3902 0.3183 0.7942 0.027 Uiso 1 1 calc R U
C12 C 0.2455(5) 0.3845(3) 0.8147(2) 0.0259(12) Uani 1 1 d . .
H12 H 0.2844 0.4031 0.8485 0.031 Uiso 1 1 calc R U
C13 C 0.1278(5) 0.4068(3) 0.7972(2) 0.0251(12) Uani 1 1 d . .
H13 H 0.0857 0.4408 0.8192 0.030 Uiso 1 1 calc R U
C14 C 0.0696(5) 0.3810(3) 0.7483(2) 0.0229(11) Uani 1 1 d . U
H14 H -0.0118 0.3970 0.7363 0.027 Uiso 1 1 calc R U
C15 C 0.1328(4) 0.3309(3) 0.71681(18) 0.0170(9) Uani 1 1 d . U
O2 O 0.0745(3) 0.2963(2) 0.66945(13) 0.0199(7) Uani 1 1 d . U
C16 C 0.0928(4) 0.3427(3) 0.62446(18) 0.0197(11) Uani 1 1 d . .
C17 C 0.1123(5) 0.4365(4) 0.6223(2) 0.0282(12) Uani 1 1 d . .
H17 H 0.1201 0.4738 0.6527 0.034 Uiso 1 1 calc R U
C18 C 0.1204(6) 0.4751(4) 0.5742(2) 0.0404(15) Uani 1 1 d . .
H18 H 0.1341 0.5396 0.5718 0.048 Uiso 1 1 calc R U
C19 C 0.1088(6) 0.4215(4) 0.5302(2) 0.0421(16) Uani 1 1 d . .
H19 H 0.1143 0.4492 0.4977 0.051 Uiso 1 1 calc R U
C20 C 0.0891(5) 0.3270(4) 0.5330(2) 0.0331(13) Uani 1 1 d . .
H20 H 0.0808 0.2901 0.5024 0.040 Uiso 1 1 calc R U
C21 C 0.0817(4) 0.2866(3) 0.5803(2) 0.0212(11) Uani 1 1 d . .
N2 N 0.0713(3) 0.1890(3) 0.58850(16) 0.0183(9) Uani 1 1 d . .
O3 O 0.1418(3) 0.0077(2) 0.62079(13) 0.0223(8) Uani 1 1 d . .
C22 C 0.0415(4) -0.0183(3) 0.59269(18) 0.0169(10) Uani 1 1 d . .
C23 C -0.0345(4) 0.0454(3) 0.55898(19) 0.0170(10) Uani 1 1 d . .
C24 C -0.1378(4) 0.0151(3) 0.52738(19) 0.0204(11) Uani 1 1 d . .
H24 H -0.1841 0.0582 0.5047 0.025 Uiso 1 1 calc R U
C25 C -0.1777(4) -0.0768(3) 0.52723(19) 0.0211(11) Uani 1 1 d . .
C26 C -0.1067(4) -0.1369(4) 0.56076(18) 0.0194(11) Uani 1 1 d . .
H26 H -0.1333 -0.1989 0.5626 0.023 Uiso 1 1 calc R U
C27 C 0.0012(4) -0.1118(3) 0.59188(19) 0.0199(11) Uani 1 1 d . .
C28 C -0.0072(4) 0.1438(3) 0.55673(19) 0.0195(11) Uani 1 1 d . .
H28 H -0.0525 0.1779 0.5288 0.023 Uiso 1 1 calc R U
C29 C -0.2883(5) -0.1077(4) 0.4915(2) 0.0307(13) Uani 1 1 d . .
H29A H -0.3112 -0.1692 0.5020 0.046 Uiso 1 1 calc R U
H29B H -0.2732 -0.1104 0.4557 0.046 Uiso 1 1 calc R U
H29C H -0.3532 -0.0639 0.4932 0.046 Uiso 1 1 calc R U
C30 C 0.0662(4) -0.1844(3) 0.62279(18) 0.0193(11) Uani 1 1 d . .
H30 H 0.0251 -0.2415 0.6235 0.023 Uiso 1 1 calc R U
N3 N 0.1726(4) -0.1812(3) 0.64934(15) 0.0182(9) Uani 1 1 d . .
C31 C 0.2169(4) -0.2623(3) 0.67758(19) 0.0199(11) Uani 1 1 d . .
C32 C 0.1484(4) -0.3158(3) 0.70601(18) 0.0202(11) Uani 1 1 d . .
H32 H 0.0682 -0.2987 0.7069 0.024 Uiso 1 1 calc R U
C33 C 0.1971(5) -0.3926(3) 0.7324(2) 0.0272(12) Uani 1 1 d . .
H33 H 0.1496 -0.4290 0.7511 0.033 Uiso 1 1 calc R U
C34 C 0.3143(5) -0.4182(3) 0.7325(2) 0.0273(12) Uani 1 1 d . .
H34 H 0.3469 -0.4716 0.7510 0.033 Uiso 1 1 calc R U
C35 C 0.3847(5) -0.3645(4) 0.7048(2) 0.0255(12) Uani 1 1 d . .
H35 H 0.4653 -0.3811 0.7042 0.031 Uiso 1 1 calc R U
C36 C 0.3352(4) -0.2886(3) 0.67899(19) 0.0173(10) Uani 1 1 d . .
O4 O 0.4038(3) -0.2295(2) 0.65308(13) 0.0205(8) Uani 1 1 d . .
C37 C 0.3916(4) -0.2411(3) 0.59945(19) 0.0201(11) Uani 1 1 d . .
C38 C 0.3694(5) -0.3254(4) 0.5740(2) 0.0307(13) Uani 1 1 d . .
H38 H 0.3559 -0.3797 0.5926 0.037 Uiso 1 1 calc R U
C39 C 0.3674(6) -0.3278(4) 0.5209(2) 0.0407(16) Uani 1 1 d . .
H39 H 0.3507 -0.3847 0.5028 0.049 Uiso 1 1 calc R U
C40 C 0.3889(6) -0.2501(4) 0.4936(2) 0.0397(15) Uani 1 1 d . .
H40 H 0.3895 -0.2539 0.4573 0.048 Uiso 1 1 calc R U
C41 C 0.4099(5) -0.1654(4) 0.5197(2) 0.0263(12) Uani 1 1 d . .
H41 H 0.4231 -0.1113 0.5009 0.032 Uiso 1 1 calc R U
C42 C 0.4115(4) -0.1603(3) 0.57267(18) 0.0171(10) Uani 1 1 d . .
N4 N 0.4218(3) -0.0765(3) 0.60145(15) 0.0181(9) Uani 1 1 d . .
O5 O 0.1388(6) 0.3721(4) 0.4050(2) 0.091(2) Uani 1 1 d . .
C43 C 0.3040(9) 0.3595(7) 0.3633(4) 0.106(4) Uani 1 1 d . .
H43A H 0.2697 0.3104 0.3392 0.159 Uiso 1 1 calc R U
H43B H 0.3583 0.3322 0.3929 0.159 Uiso 1 1 calc R U
H43C H 0.3484 0.4028 0.3451 0.159 Uiso 1 1 calc R U
C44 C 0.2080(7) 0.4088(5) 0.3820(3) 0.0572(19) Uani 1 1 d . .
C45 C 0.2005(8) 0.5113(5) 0.3716(4) 0.087(3) Uani 1 1 d . .
H45A H 0.1337 0.5374 0.3859 0.131 Uiso 1 1 calc R U
H45B H 0.1875 0.5223 0.3340 0.131 Uiso 1 1 calc R U
H45C H 0.2753 0.5408 0.3883 0.131 Uiso 1 1 calc R U

loop_
_atom_site_aniso_label
_atom_site_aniso_U_11
_atom_site_aniso_U_22
_atom_site_aniso_U_33
_atom_site_aniso_U_23
_atom_site_aniso_U_13
_atom_site_aniso_U_12
Mn1 0.0170(4) 0.0078(4) 0.0307(4) -0.0023(3) 0.0131(3) -0.0004(3)
Mn2 0.0175(4) 0.0075(4) 0.0295(4) 0.0016(3) 0.0128(3) -0.0003(3)
Cl1 0.0341(8) 0.0210(7) 0.0473(8) 0.0063(6) 0.0263(6) -0.0027(6)
Cl2 0.0393(8) 0.0202(7) 0.0316(7) 0.0022(6) 0.0079(6) 0.0053(6)
O1 0.0190(17) 0.0046(16) 0.039(2) 0.0030(14) 0.0180(15) -0.0007(13)
C1 0.010(2) 0.012(2) 0.026(3) 0.0046(19) 0.0109(18) 0.0022(19)
C2 0.021(2) 0.007(2) 0.025(3) 0.0080(19) 0.0135(19) 0.006(2)
C3 0.021(3) 0.011(3) 0.035(3) 0.005(2) 0.018(2) 0.004(2)
C4 0.022(3) 0.023(3) 0.026(3) 0.003(2) 0.019(2) -0.004(2)
C5 0.019(3) 0.015(3) 0.040(3) -0.001(2) 0.017(2) 0.000(2)
C6 0.020(3) 0.011(2) 0.022(3) 0.0013(19) 0.013(2) -0.002(2)
C7 0.018(2) 0.012(2) 0.024(3) 0.005(2) 0.0108(19) 0.006(2)
C8 0.025(3) 0.023(3) 0.042(3) -0.003(2) 0.019(2) -0.007(2)
C9 0.029(3) 0.007(2) 0.030(3) -0.006(2) 0.018(2) -0.001(2)
N1 0.023(2) 0.008(2) 0.031(2) -0.0012(17) 0.0153(17) 0.0006(17)
C10 0.025(2) 0.006(2) 0.027(3) -0.0004(19) 0.0158(18) -0.0006(18)
C11 0.023(3) 0.012(3) 0.036(3) 0.000(2) 0.016(2) -0.001(2)
C12 0.038(3) 0.018(3) 0.025(3) -0.002(2) 0.015(2) -0.004(2)
C13 0.042(3) 0.009(2) 0.031(3) -0.001(2) 0.023(2) 0.000(2)
C14 0.028(3) 0.014(2) 0.034(3) 0.002(2) 0.023(2) 0.001(2)
C15 0.024(2) 0.007(2) 0.024(2) 0.0033(16) 0.0163(16) -0.0022(17)
O2 0.0225(17) 0.0119(17) 0.0292(18) -0.0024(13) 0.0151(13) -0.0025(14)
C16 0.025(3) 0.016(3) 0.019(3) 0.000(2) 0.007(2) 0.002(2)
C17 0.042(3) 0.013(3) 0.031(3) 0.001(2) 0.010(2) 0.000(2)
C18 0.065(4) 0.010(3) 0.051(4) 0.002(3) 0.023(3) -0.006(3)
C19 0.076(5) 0.022(3) 0.032(3) 0.007(3) 0.022(3) -0.001(3)
C20 0.053(4) 0.021(3) 0.029(3) -0.004(2) 0.017(3) 0.000(3)
C21 0.027(3) 0.009(2) 0.030(3) 0.001(2) 0.011(2) 0.003(2)
N2 0.021(2) 0.008(2) 0.031(2) -0.0005(17) 0.0172(18) 0.0025(17)
O3 0.0182(18) 0.0130(18) 0.037(2) -0.0010(15) 0.0087(15) 0.0008(14)
C22 0.024(3) 0.011(2) 0.020(3) -0.0044(19) 0.016(2) 0.004(2)
C23 0.016(2) 0.012(2) 0.027(3) -0.004(2) 0.0149(19) 0.004(2)
C24 0.022(3) 0.019(3) 0.024(3) -0.003(2) 0.014(2) 0.004(2)
C25 0.020(3) 0.021(3) 0.027(3) -0.005(2) 0.016(2) 0.002(2)
C26 0.020(2) 0.018(3) 0.025(3) -0.009(2) 0.015(2) -0.004(2)
C27 0.022(3) 0.014(3) 0.028(3) -0.006(2) 0.018(2) -0.005(2)
C28 0.021(3) 0.016(3) 0.025(3) 0.001(2) 0.013(2) 0.005(2)
C29 0.034(3) 0.025(3) 0.035(3) 0.002(2) 0.012(2) 0.000(3)
C30 0.026(3) 0.012(3) 0.023(3) -0.003(2) 0.014(2) -0.002(2)
N3 0.029(2) 0.0074(19) 0.021(2) -0.0006(16) 0.0122(18) 0.0007(18)
C31 0.024(3) 0.007(2) 0.030(3) -0.001(2) 0.009(2) 0.000(2)
C32 0.022(3) 0.013(2) 0.029(3) -0.004(2) 0.014(2) -0.006(2)
C33 0.042(3) 0.013(3) 0.031(3) 0.002(2) 0.017(2) -0.008(2)
C34 0.041(3) 0.012(3) 0.031(3) 0.008(2) 0.012(2) 0.004(2)
C35 0.025(3) 0.021(3) 0.033(3) -0.002(2) 0.012(2) 0.003(2)
C36 0.022(3) 0.009(2) 0.024(3) -0.0002(19) 0.013(2) -0.005(2)
O4 0.0262(19) 0.0116(17) 0.028(2) -0.0001(14) 0.0164(15) -0.0036(14)
C37 0.023(3) 0.015(3) 0.025(3) 0.000(2) 0.011(2) -0.002(2)
C38 0.049(4) 0.010(3) 0.037(3) 0.001(2) 0.018(3) -0.006(2)
C39 0.071(5) 0.023(3) 0.033(3) -0.014(3) 0.022(3) -0.012(3)
C40 0.065(4) 0.023(3) 0.035(3) -0.007(3) 0.020(3) -0.011(3)
C41 0.033(3) 0.017(3) 0.034(3) 0.000(2) 0.018(2) -0.002(2)
C42 0.019(2) 0.010(2) 0.023(3) 0.0020(19) 0.008(2) -0.0023(19)
N4 0.026(2) 0.005(2) 0.026(2) -0.0008(16) 0.0124(17) 0.0029(17)
O5 0.124(5) 0.059(4) 0.107(5) 0.003(3) 0.065(4) -0.025(4)
C43 0.101(7) 0.071(7) 0.152(10) -0.050(7) 0.037(7) 0.016(6)
C44 0.063(5) 0.044(4) 0.069(5) -0.014(4) 0.024(4) -0.003(4)
C45 0.102(7) 0.036(5) 0.140(9) 0.026(5) 0.064(6) 0.025(5)

loop_
_atom_type_symbol
_atom_type_description
_atom_type_scat_dispersion_real
_atom_type_scat_dispersion_imag
_atom_type_scat_source
C C 0.0032 0.0016 'International Tables Vol C Tables 4.2.6.8 and 6.1.1.4'
H H 0.0000 0.0000 'International Tables Vol C Tables 4.2.6.8 and 6.1.1.4'
N N 0.0062 0.0032 'International Tables Vol C Tables 4.2.6.8 and 6.1.1.4'
O O 0.0108 0.0059 'International Tables Vol C Tables 4.2.6.8 and 6.1.1.4'
Cl Cl 0.1449 0.1532 'International Tables Vol C Tables 4.2.6.8 and 6.1.1.4'
Mn Mn 0.3335 0.7034 'International Tables Vol C Tables 4.2.6.8 and 6.1.1.4'

loop_
_geom_angle_atom_site_label_1
_geom_angle_atom_site_label_2
_geom_angle_atom_site_label_3
_geom_angle
O1 Mn1 O3 71.89(12)
O1 Mn1 N2 110.09(13)
O3 Mn1 N2 80.15(14)
O1 Mn1 N1 81.21(13)
O3 Mn1 N1 153.06(13)
N2 Mn1 N1 111.16(15)
O1 Mn1 Cl1 123.70(10)
O3 Mn1 Cl1 93.50(10)
N2 Mn1 Cl1 120.68(11)
N1 Mn1 Cl1 100.52(11)
O1 Mn1 Mn2 42.55(8)
O3 Mn1 Mn2 41.10(9)
N2 Mn1 Mn2 116.13(10)
N1 Mn1 Mn2 115.09(11)
Cl1 Mn1 Mn2 91.27(4)
O3 Mn2 O1 72.14(13)
O3 Mn2 N4 109.29(14)
O1 Mn2 N4 80.13(13)
O3 Mn2 N3 81.17(14)
O1 Mn2 N3 153.30(14)
N4 Mn2 N3 109.10(14)
O3 Mn2 Cl2 127.47(10)
O1 Mn2 Cl2 92.31(10)
N4 Mn2 Cl2 117.08(12)
N3 Mn2 Cl2 104.54(11)
O3 Mn2 Mn1 42.74(9)
O1 Mn2 Mn1 41.22(8)
N4 Mn2 Mn1 115.92(10)
N3 Mn2 Mn1 115.92(10)
Cl2 Mn2 Mn1 93.21(4)
C1 O1 Mn1 134.7(3)
C1 O1 Mn2 127.0(3)
Mn1 O1 Mn2 96.22(12)
O1 C1 C6 122.2(4)
O1 C1 C2 120.9(4)
C6 C1 C2 116.9(4)
C3 C2 C1 120.2(4)
C3 C2 C7 116.4(4)
C1 C2 C7 123.4(4)
C4 C3 C2 123.0(4)
C4 C3 H3 118.5
C2 C3 H3 118.5
C3 C4 C5 116.8(4)
C3 C4 C8 122.1(4)
C5 C4 C8 121.1(5)
C6 C5 C4 122.7(5)
C6 C5 H5 118.7
C4 C5 H5 118.7
C5 C6 C1 120.4(4)
C5 C6 C9 115.8(4)
C1 C6 C9 123.5(4)
N4 C7 C2 127.1(4)
N4 C7 H7 116.4
C2 C7 H7 116.4
C4 C8 H8A 109.5
C4 C8 H8B 109.5
H8A C8 H8B 109.5
C4 C8 H8C 109.5
H8A C8 H8C 109.5
H8B C8 H8C 109.5
N1 C9 C6 126.4(4)
N1 C9 H9 116.8
C6 C9 H9 116.8
C9 N1 C10 117.2(4)
C9 N1 Mn1 128.7(3)
C10 N1 Mn1 113.9(3)
C11 C10 C15 119.6(4)
C11 C10 N1 124.4(4)
C15 C10 N1 115.9(4)
C10 C11 C12 119.5(5)
C10 C11 H11 120.2
C12 C11 H11 120.2
C13 C12 C11 119.7(5)
C13 C12 H12 120.1
C11 C12 H12 120.1
C12 C13 C14 121.3(5)
C12 C13 H13 119.4
C14 C13 H13 119.4
C13 C14 C15 118.5(5)
C13 C14 H14 120.8
C15 C14 H14 120.8
C10 C15 O2 118.2(4)
C10 C15 C14 121.5(5)
O2 C15 C14 120.1(4)
C15 O2 C16 117.1(3)
C17 C16 C21 122.0(5)
C17 C16 O2 123.8(4)
C21 C16 O2 114.1(4)
C16 C17 C18 118.0(5)
C16 C17 H17 121.0
C18 C17 H17 121.0
C19 C18 C17 121.1(5)
C19 C18 H18 119.4
C17 C18 H18 119.4
C18 C19 C20 120.3(5)
C18 C19 H19 119.9
C20 C19 H19 119.9
C21 C20 C19 119.9(5)
C21 C20 H20 120.0
C19 C20 H20 120.0
C20 C21 C16 118.7(5)
C20 C21 N2 124.6(5)
C16 C21 N2 116.6(4)
C28 N2 C21 118.2(4)
C28 N2 Mn1 127.5(3)
C21 N2 Mn1 113.8(3)
C22 O3 Mn2 134.8(3)
C22 O3 Mn1 127.4(3)
Mn2 O3 Mn1 96.16(13)
O3 C22 C27 122.2(4)
O3 C22 C23 121.7(4)
C27 C22 C23 116.1(4)
C24 C23 C22 120.7(4)
C24 C23 C28 116.8(4)
C22 C23 C28 122.5(4)
C23 C24 C25 122.9(5)
C23 C24 H24 118.6
C25 C24 H24 118.6
C26 C25 C24 116.2(5)
C26 C25 C29 122.4(5)
C24 C25 C29 121.4(5)
C25 C26 C27 123.8(5)
C25 C26 H26 118.1
C27 C26 H26 118.1
C26 C27 C22 120.2(5)
C26 C27 C30 116.4(4)
C22 C27 C30 123.4(5)
N2 C28 C23 126.8(5)
N2 C28 H28 116.6
C23 C28 H28 116.6
C25 C29 H29A 109.5
C25 C29 H29B 109.5
H29A C29 H29B 109.5
C25 C29 H29C 109.5
H29A C29 H29C 109.5
H29B C29 H29C 109.5
N3 C30 C27 127.8(4)
N3 C30 H30 116.1
C27 C30 H30 116.1
C30 N3 C31 117.3(4)
C30 N3 Mn2 127.3(3)
C31 N3 Mn2 115.4(3)
C36 C31 C32 117.6(4)
C36 C31 N3 119.1(4)
C32 C31 N3 123.2(4)
C33 C32 C31 120.0(5)
C33 C32 H32 120.0
C31 C32 H32 120.0
C32 C33 C34 121.2(5)
C32 C33 H33 119.4
C34 C33 H33 119.4
C33 C34 C35 119.4(5)
C33 C34 H34 120.3
C35 C34 H34 120.3
C36 C35 C34 118.6(5)
C36 C35 H35 120.7
C34 C35 H35 120.7
C35 C36 C31 123.0(4)
C35 C36 O4 120.9(4)
C31 C36 O4 116.1(4)
C37 O4 C36 116.6(4)
C38 C37 O4 124.3(4)
C38 C37 C42 121.7(5)
O4 C37 C42 113.9(4)
C39 C38 C37 118.0(5)
C39 C38 H38 121.0
C37 C38 H38 121.0
C40 C39 C38 121.8(5)
C40 C39 H39 119.1
C38 C39 H39 119.1
C39 C40 C41 119.5(5)
C39 C40 H40 120.2
C41 C40 H40 120.2
C42 C41 C40 120.2(5)
C42 C41 H41 119.9
C40 C41 H41 119.9
C41 C42 C37 118.7(4)
C41 C42 N4 124.1(4)
C37 C42 N4 116.9(4)
C7 N4 C42 118.2(4)
C7 N4 Mn2 125.4(3)
C42 N4 Mn2 116.0(3)
C44 C43 H43A 109.5
C44 C43 H43B 109.5
H43A C43 H43B 109.5
C44 C43 H43C 109.5
H43A C43 H43C 109.5
H43B C43 H43C 109.5
O5 C44 C43 123.5(8)
O5 C44 C45 120.3(7)
C43 C44 C45 116.2(7)
C44 C45 H45A 109.5
C44 C45 H45B 109.5
H45A C45 H45B 109.5
C44 C45 H45C 109.5
H45A C45 H45C 109.5
H45B C45 H45C 109.5

loop_
_geom_bond_atom_site_label_1
_geom_bond_atom_site_label_2
_geom_bond_distance
Mn1 O1 2.120(3)
Mn1 O3 2.183(3)
Mn1 N2 2.203(4)
Mn1 N1 2.206(4)
Mn1 Cl1 2.3464(14)
Mn1 Mn2 3.1983(10)
Mn2 O3 2.115(3)
Mn2 O1 2.176(3)
Mn2 N4 2.214(4)
Mn2 N3 2.243(4)
Mn2 Cl2 2.3421(15)
O1 C1 1.303(5)
C1 C6 1.417(6)
C1 C2 1.436(6)
C2 C3 1.396(6)
C2 C7 1.453(6)
C3 C4 1.380(7)
C3 H3 0.9500
C4 C5 1.404(6)
C4 C8 1.518(7)
C5 C6 1.393(6)
C5 H5 0.9500
C6 C9 1.454(6)
C7 N4 1.291(6)
C7 H7 0.9500
C8 H8A 0.9800
C8 H8B 0.9800
C8 H8C 0.9800
C9 N1 1.299(6)
C9 H9 0.9500
N1 C10 1.433(6)
C10 C11 1.378(7)
C10 C15 1.380(7)
C11 C12 1.408(7)
C11 H11 0.9500
C12 C13 1.372(7)
C12 H12 0.9500
C13 C14 1.377(7)
C13 H13 0.9500
C14 C15 1.390(6)
C14 H14 0.9500
C15 O2 1.384(6)
O2 C16 1.401(6)
C16 C17 1.377(7)
C16 C21 1.396(7)
C17 C18 1.391(8)
C17 H17 0.9500
C18 C19 1.372(8)
C18 H18 0.9500
C19 C20 1.389(8)
C19 H19 0.9500
C20 C21 1.384(7)
C20 H20 0.9500
C21 N2 1.435(6)
N2 C28 1.281(6)
O3 C22 1.294(5)
C22 C27 1.426(7)
C22 C23 1.447(7)
C23 C24 1.377(7)
C23 C28 1.460(6)
C24 C25 1.403(7)
C24 H24 0.9500
C25 C26 1.384(7)
C25 C29 1.491(7)
C26 C27 1.390(7)
C26 H26 0.9500
C27 C30 1.442(7)
C28 H28 0.9500
C29 H29A 0.9800
C29 H29B 0.9800
C29 H29C 0.9800
C30 N3 1.280(6)
C30 H30 0.9500
N3 C31 1.427(6)
C31 C36 1.392(7)
C31 C32 1.403(6)
C32 C33 1.370(7)
C32 H32 0.9500
C33 C34 1.382(7)
C33 H33 0.9500
C34 C35 1.407(7)
C34 H34 0.9500
C35 C36 1.355(7)
C35 H35 0.9500
C36 O4 1.410(5)
O4 C37 1.391(6)
C37 C38 1.388(7)
C37 C42 1.402(6)
C38 C39 1.384(7)
C38 H38 0.9500
C39 C40 1.377(8)
C39 H39 0.9500
C40 C41 1.400(7)
C40 H40 0.9500
C41 C42 1.382(7)
C41 H41 0.9500
C42 N4 1.419(6)
O5 C44 1.197(8)
C43 C44 1.461(10)
C43 H43A 0.9800
C43 H43B 0.9800
C43 H43C 0.9800
C44 C45 1.506(10)
C45 H45A 0.9800
C45 H45B 0.9800
C45 H45C 0.9800

loop_
_geom_torsion_atom_site_label_1
_geom_torsion_atom_site_label_2
_geom_torsion_atom_site_label_3
_geom_torsion_atom_site_label_4
_geom_torsion
Mn1 O1 C1 C6 16.9(7)
Mn2 O1 C1 C6 -142.5(4)
Mn1 O1 C1 C2 -162.7(3)
Mn2 O1 C1 C2 37.9(6)
O1 C1 C2 C3 179.8(4)
C6 C1 C2 C3 0.1(7)
O1 C1 C2 C7 -0.8(7)
C6 C1 C2 C7 179.6(4)
C1 C2 C3 C4 2.1(7)
C7 C2 C3 C4 -177.3(4)
C2 C3 C4 C5 -2.1(7)
C2 C3 C4 C8 176.3(5)
C3 C4 C5 C6 -0.2(8)
C8 C4 C5 C6 -178.7(5)
C4 C5 C6 C1 2.5(8)
C4 C5 C6 C9 178.0(5)
O1 C1 C6 C5 178.0(4)
C2 C1 C6 C5 -2.3(7)
O1 C1 C6 C9 2.9(7)
C2 C1 C6 C9 -177.5(4)
C3 C2 C7 N4 166.3(5)
C1 C2 C7 N4 -13.1(8)
C5 C6 C9 N1 174.2(5)
C1 C6 C9 N1 -10.4(8)
C6 C9 N1 C10 174.1(5)
C6 C9 N1 Mn1 -0.7(7)
C9 N1 C10 C11 -39.9(7)
Mn1 N1 C10 C11 135.7(4)
C9 N1 C10 C15 144.8(4)
Mn1 N1 C10 C15 -39.6(5)
C15 C10 C11 C12 1.1(7)
N1 C10 C11 C12 -174.0(4)
C10 C11 C12 C13 -0.4(7)
C11 C12 C13 C14 -0.3(7)
C12 C13 C14 C15 0.3(7)
C11 C10 C15 O2 -174.8(4)
N1 C10 C15 O2 0.7(6)
C11 C10 C15 C14 -1.1(7)
N1 C10 C15 C14 174.4(4)
C13 C14 C15 C10 0.4(7)
C13 C14 C15 O2 174.0(4)
C10 C15 O2 C16 -81.9(5)
C14 C15 O2 C16 104.3(5)
C15 O2 C16 C17 -32.1(7)
C15 O2 C16 C21 151.9(4)
C21 C16 C17 C18 0.3(8)
O2 C16 C17 C18 -175.3(5)
C16 C17 C18 C19 0.2(9)
C17 C18 C19 C20 -0.2(10)
C18 C19 C20 C21 -0.3(10)
C19 C20 C21 C16 0.8(8)
C19 C20 C21 N2 -174.7(5)
C17 C16 C21 C20 -0.8(8)
O2 C16 C21 C20 175.2(5)
C17 C16 C21 N2 175.0(5)
O2 C16 C21 N2 -8.9(6)
C20 C21 N2 C28 -48.5(7)
C16 C21 N2 C28 135.9(5)
C20 C21 N2 Mn1 139.0(5)
C16 C21 N2 Mn1 -36.6(5)
Mn2 O3 C22 C27 18.4(6)
Mn1 O3 C22 C27 -143.8(3)
Mn2 O3 C22 C23 -159.7(3)
Mn1 O3 C22 C23 38.1(6)
O3 C22 C23 C24 176.6(4)
C27 C22 C23 C24 -1.6(6)
O3 C22 C23 C28 -3.8(6)
C27 C22 C23 C28 178.0(4)
C22 C23 C24 C25 2.5(7)
C28 C23 C24 C25 -177.2(4)
C23 C24 C25 C26 -0.4(7)
C23 C24 C25 C29 -178.4(4)
C24 C25 C26 C27 -2.7(7)
C29 C25 C26 C27 175.3(4)
C25 C26 C27 C22 3.6(7)
C25 C26 C27 C30 -177.3(4)
O3 C22 C27 C26 -179.5(4)
C23 C22 C27 C26 -1.3(6)
O3 C22 C27 C30 1.5(7)
C23 C22 C27 C30 179.7(4)
C21 N2 C28 C23 -178.0(4)
Mn1 N2 C28 C23 -6.7(7)
C24 C23 C28 N2 167.2(4)
C22 C23 C28 N2 -12.4(7)
C26 C27 C30 N3 171.0(4)
C22 C27 C30 N3 -9.9(7)
C27 C30 N3 C31 179.0(4)
C27 C30 N3 Mn2 -0.2(7)
C30 N3 C31 C36 139.9(5)
Mn2 N3 C31 C36 -40.7(5)
C30 N3 C31 C32 -42.6(6)
Mn2 N3 C31 C32 136.8(4)
C36 C31 C32 C33 -2.2(7)
N3 C31 C32 C33 -179.7(4)
C31 C32 C33 C34 1.1(8)
C32 C33 C34 C35 -0.1(8)
C33 C34 C35 C36 0.3(8)
C34 C35 C36 C31 -1.5(8)
C34 C35 C36 O4 176.5(4)
C32 C31 C36 C35 2.4(7)
N3 C31 C36 C35 -180.0(5)
C32 C31 C36 O4 -175.6(4)
N3 C31 C36 O4 2.0(7)
C35 C36 O4 C37 99.6(5)
C31 C36 O4 C37 -82.3(5)
C36 O4 C37 C38 -32.7(7)
C36 O4 C37 C42 151.3(4)
O4 C37 C38 C39 -175.7(5)
C42 C37 C38 C39 0.1(8)
C37 C38 C39 C40 1.2(9)
C38 C39 C40 C41 -1.9(10)
C39 C40 C41 C42 1.4(9)
C40 C41 C42 C37 -0.1(8)
C40 C41 C42 N4 -174.3(5)
C38 C37 C42 C41 -0.6(7)
O4 C37 C42 C41 175.6(4)
C38 C37 C42 N4 174.0(5)
O4 C37 C42 N4 -9.8(6)
C2 C7 N4 C42 178.0(4)
C2 C7 N4 Mn2 -10.4(7)
C41 C42 N4 C7 -52.4(7)
C37 C42 N4 C7 133.3(5)
C41 C42 N4 Mn2 135.2(4)
C37 C42 N4 Mn2 -39.1(5)
